data_4000367
_journal_name_full 'Chemistry of Materials'
_journal_paper_doi 10.1021/cm0346879
_journal_year 2004
_chemical_formula_moiety 'C2.50 H10 Ge4.50 N2.50 O11'
_chemical_formula_sum 'C2.5 H10 Ge4.5 N2.5 O11'
_chemical_formula_weight 577.78
_space_group_IT_number 20
_symmetry_cell_setting orthorhombic
_symmetry_space_group_name_Hall 'C 2c 2'
_symmetry_space_group_name_H-M 'C 2 2 21'
_atom_sites_solution_hydrogens geom
_atom_sites_solution_primary direct
_atom_sites_solution_secondary difmap
_cell_angle_alpha 90.00
_cell_angle_beta 90.00
_cell_angle_gamma 90.00
_cell_formula_units_Z 8
_cell_length_a 12.156(3)
_cell_length_b 13.960(4)
_cell_length_c 14.258(4)
_cell_measurement_reflns_used 993
_cell_measurement_temperature 296(2)
_cell_measurement_theta_max 30.67
_cell_measurement_theta_min 4.09
_cell_volume 2419.6(11)
_diffrn_ambient_temperature 296(2)
_diffrn_detector_area_resol_mean ?
_diffrn_measurement_device_type 'CCD area detector'
_diffrn_measurement_method 'phi and omega scans'
_diffrn_radiation_monochromator graphite
_diffrn_radiation_source 'fine-focus sealed tube'
_diffrn_radiation_type MoK\a
_diffrn_radiation_wavelength 0.71073
_diffrn_reflns_av_R_equivalents 0.0626
_diffrn_reflns_av_sigmaI/netI 0.0738
_diffrn_reflns_limit_h_max 13
_diffrn_reflns_limit_h_min -17
_diffrn_reflns_limit_k_max 19
_diffrn_reflns_limit_k_min -18
_diffrn_reflns_limit_l_max 20
_diffrn_reflns_limit_l_min -19
_diffrn_reflns_number 9549
_diffrn_reflns_theta_max 31.15
_diffrn_reflns_theta_min 3.62
_diffrn_standards_decay_% ?
_diffrn_standards_interval_count ?
_diffrn_standards_interval_time ?
_diffrn_standards_number ?
_exptl_absorpt_coefficient_mu 11.126
_exptl_absorpt_correction_T_max 0.2393
_exptl_absorpt_correction_T_min 0.2144
_exptl_absorpt_correction_type multi-scan
_exptl_absorpt_process_details sadabs
_exptl_crystal_colour colorless
_exptl_crystal_density_diffrn 3.172
_exptl_crystal_density_meas 0
_exptl_crystal_density_method 'not measured'
_exptl_crystal_description prismatic
_exptl_crystal_F_000 2196
_exptl_crystal_size_max 0.20
_exptl_crystal_size_mid 0.20
_exptl_crystal_size_min 0.20
_refine_ls_abs_structure_details 'Flack H D (1983), Acta Cryst. A39, 876-881'
_refine_ls_abs_structure_Flack 0.01(3)
_refine_ls_extinction_coef ?
_refine_ls_extinction_method none
_refine_ls_goodness_of_fit_ref 1.069
_refine_ls_hydrogen_treatment mixed
_refine_ls_matrix_type full
_refine_ls_number_parameters 166
_refine_ls_number_reflns 3648
_refine_ls_number_restraints 0
_refine_ls_restrained_S_all 1.069
_refine_ls_R_factor_all 0.0416
_refine_ls_R_factor_gt 0.0392
_refine_ls_shift/su_max 0.128
_refine_ls_shift/su_mean 0.008
_refine_ls_structure_factor_coef Fsqd
_refine_ls_weighting_details 'calc w=1/[\s^2^(Fo^2^)+(0.0121P)^2^+19.7105P] where P=(Fo^2^+2Fc^2^)/3'
_refine_ls_weighting_scheme calc
_refine_ls_wR_factor_gt 0.0973
_refine_ls_wR_factor_ref 0.0987
_reflns_number_gt 3501
_reflns_number_total 3648
_reflns_threshold_expression >2sigma(I)
_cod_depositor_comments
;
The following automatic conversions were performed:
'_symmetry_cell_setting' value 'Orthorhombic' changed to 'orthorhombic'
according to '/home/saulius/struct/CIF-dictionaries/cif_core.dic'
dictionary named 'cif_core.dic' version 2.4.1 from 2010-06-29.

Automatic conversion script
Id: cif_fix_enum 1527 2010-12-29 10:47:43Z saulius 
;
_cod_original_sg_symbol_H-M C222(1)
_cod_original_formula_sum 'C2.50 H10 Ge4.50 N2.50 O11'
_cod_database_code 4000367

loop_
_symmetry_equiv_pos_as_xyz
'x, y, z'
'-x, -y, z+1/2'
'-x, y, -z+1/2'
'x, -y, -z'
'x+1/2, y+1/2, z'
'-x+1/2, -y+1/2, z+1/2'
'-x+1/2, y+1/2, -z+1/2'
'x+1/2, -y+1/2, -z'

loop_
_atom_site_label
_atom_site_type_symbol
_atom_site_fract_x
_atom_site_fract_y
_atom_site_fract_z
_atom_site_U_iso_or_equiv
_atom_site_adp_type
_atom_site_occupancy
_atom_site_symmetry_multiplicity
_atom_site_calc_flag
_atom_site_refinement_flags
_atom_site_disorder_assembly
_atom_site_disorder_group
Ge1 Ge 1.0000 0.84503(6) 0.7500 0.01080(16) Uani 1 2 d S . 1
Ge2 Ge 0.86465(4) 0.62486(4) 0.76604(4) 0.00918(12) Uani 1 1 d . A 1
Ge3 Ge 0.82308(5) 0.79624(4) 0.89774(4) 0.01137(12) Uani 1 1 d . . 1
Ge4 Ge 0.75767(5) 0.91056(4) 0.72272(4) 0.01302(13) Uani 1 1 d . . 1
Ge5 Ge 0.79192(5) 0.72959(4) 0.60247(4) 0.01421(13) Uani 1 1 d . . 1
O1 O 0.8181(4) 0.6727(3) 0.8754(3) 0.0158(8) Uani 1 1 d . A 1
O2 O 0.7746(4) 0.6207(3) 0.6660(3) 0.0186(9) Uani 1 1 d . A 1
O3 O 0.7133(4) 0.8303(4) 0.6346(4) 0.0288(11) Uani 1 1 d . B 1
O4 O 1.0000 0.5831(5) 0.7500 0.043(3) Uani 1 2 d S . 1
O5 O 0.8254(4) 0.5043(3) 0.8062(3) 0.0183(9) Uani 1 1 d . . 1
O6 O 0.8917(3) 0.7522(3) 0.7177(3) 0.0111(7) Uani 1 1 d . A 1
O7 O 1.0483(4) 0.8466(3) 0.6254(3) 0.0172(8) Uani 1 1 d . . 1
O8 O 0.8059(4) 0.8172(3) 1.0164(3) 0.0206(9) Uani 1 1 d . . 1
O9 O 0.7224(4) 0.8620(4) 0.8339(3) 0.0221(10) Uani 1 1 d . C 1
O10 O 0.8991(5) 0.7528(5) 0.5237(4) 0.0351(14) Uani 1 1 d . D 1
H10 H 0.8891 0.7224 0.4753 0.053 Uiso 1 1 calc R D 1
O11 O 0.8973(3) 0.9413(3) 0.7197(3) 0.0176(9) Uani 1 1 d . E 1
O12 O 0.611(3) 0.5000 1.0000 0.163(12) Uiso 1 2 d S F 2
H120 H 0.656(6) 0.536(5) 0.978(5) 0.005 Uiso 1 1 d . G 2
N3 N -0.141(2) 0.5000 1.0000 0.124(9) Uiso 1 2 d S . 3
H31 H -0.1794 0.4749 1.0480 0.187 Uiso 0.50 1 d PR . 3
H32 H -0.1794 0.5251 0.9520 0.187 Uiso 0.50 1 d PR . 3
N4 N 0.166(2) 0.5000 1.0000 0.093(6) Uiso 1 2 d S . 3
H4A H 0.2054 0.5369 0.9594 0.139 Uiso 0.50 1 d PR . 3
H4B H 0.2054 0.4631 1.0405 0.139 Uiso 0.50 1 d PR . 3
N2 N 0.0098(11) 0.4179(10) 0.8985(9) 0.031(3) Uiso 0.50 1 d P . 3
H2A H 0.0199 0.3541 0.8978 0.046 Uiso 0.50 1 d PR . 3
H2B H -0.0031 0.4479 0.8434 0.046 Uiso 0.50 1 d PR . 3
C2 C 0.0541(15) 0.4729(12) 0.9744(12) 0.057(4) Uiso 0.75 1 d P . 3
C3 C -0.0258(17) 0.4579(14) 0.9820(13) 0.066(4) Uiso 0.75 1 d P . 3
N1 N 0.0287(10) 0.0881(9) 0.6396(7) 0.071(3) Uiso 1 1 d . H 4
H1D H 0.1019 0.0981 0.6374 0.107 Uiso 1 1 d R H 4
H1E H 0.0151 0.0311 0.6666 0.107 Uiso 1 1 d R H 4
C1 C -0.0229(17) 0.1674(14) 0.7006(11) 0.093(5) Uiso 1 1 d . . 4
H1A H -0.1003 0.1556 0.7020 0.139 Uiso 1 1 d R . 4
H1B H -0.0078 0.2270 0.6709 0.139 Uiso 1 1 d R . 4

loop_
_atom_site_aniso_label
_atom_site_aniso_U_11
_atom_site_aniso_U_22
_atom_site_aniso_U_33
_atom_site_aniso_U_23
_atom_site_aniso_U_13
_atom_site_aniso_U_12
Ge1 0.0069(3) 0.0048(3) 0.0207(4) 0.000 0.0023(3) 0.000
Ge2 0.0076(2) 0.0058(2) 0.0141(2) -0.00057(18) 0.00050(18) -0.00052(19)
Ge3 0.0094(2) 0.0070(2) 0.0177(3) -0.0010(2) 0.0013(2) 0.0008(2)
Ge4 0.0080(2) 0.0065(2) 0.0245(3) 0.0029(2) 0.0005(2) 0.0019(2)
Ge5 0.0146(3) 0.0094(3) 0.0187(3) 0.0024(2) 0.0008(2) 0.0042(2)
O1 0.030(2) 0.0044(16) 0.0126(17) -0.0002(13) 0.0026(16) -0.0001(17)
O2 0.032(2) 0.0117(19) 0.0126(18) 0.0023(15) -0.0087(16) -0.0074(19)
O3 0.019(2) 0.012(2) 0.056(3) -0.010(2) -0.012(2) 0.0072(18)
O4 0.011(3) 0.006(3) 0.114(8) 0.000 0.027(4) 0.000
O5 0.023(2) 0.0072(17) 0.024(2) 0.0029(16) -0.0037(18) -0.0076(17)
O6 0.0119(17) 0.0072(16) 0.0141(17) 0.0000(13) -0.0007(14) -0.0030(14)
O7 0.0110(19) 0.016(2) 0.024(2) 0.0050(17) 0.0050(15) 0.0038(16)
O8 0.020(2) 0.018(2) 0.023(2) -0.0080(17) 0.0041(17) -0.0050(18)
O9 0.0109(19) 0.022(2) 0.034(2) 0.0145(19) 0.0035(17) 0.0043(18)
O10 0.019(2) 0.067(4) 0.019(2) 0.010(3) -0.0036(18) -0.011(3)
O11 0.0053(17) 0.0077(17) 0.040(3) 0.0028(17) 0.0028(16) 0.0022(15)
